data_4108324
loop_
_publ_author_name
'Ling Li'
'William W. Brennessel'
'William D. Jones'

_publ_contact_author_address 'Department of Chemistry, University of Rochester, Rochester, New York 14627'
_publ_contact_author_email jones@chem.rochester.edu
_publ_contact_author_name 'William D. Jones'
_publ_section_title
;
 An Efficient Low-Temperature Route to Polycyclic Isoquinoline Salt
 Synthesis via C-H Activation with [Cp*MCl2]2 (M = Rh, Ir)
;
_journal_name_full 'Journal of the American Chemical Society'
_journal_page_first 12414
_journal_page_last 12419
_journal_paper_doi 10.1021/ja802415h
_journal_volume 130
_journal_year 2008
_chemical_formula_moiety 'C18 H23 Cl Ir N'
_chemical_formula_sum 'C18 H23 Cl Ir N'
_chemical_formula_weight 481.02
_chemical_name_common jonll02
_chemical_name_systematic
;
  ?
;
_space_group_IT_number 61
_symmetry_cell_setting orthorhombic
_symmetry_space_group_name_Hall '-P 2ac 2ab'
_symmetry_space_group_name_H-M 'P b c a'
_atom_sites_solution_hydrogens geom
_atom_sites_solution_primary direct
_atom_sites_solution_secondary difmap
_audit_creation_method SHELXL-97
_cell_angle_alpha 90.00
_cell_angle_beta 90.00
_cell_angle_gamma 90.00
_cell_formula_units_Z 8
_cell_length_a 14.216(3)
_cell_length_b 14.109(3)
_cell_length_c 16.637(3)
_cell_measurement_reflns_used 3738
_cell_measurement_temperature 100.0(1)
_cell_measurement_theta_max 33.04
_cell_measurement_theta_min 2.89
_cell_volume 3336.9(12)
_computing_cell_refinement 'SAINT, Bruker'
_computing_data_collection 'APEX2, Bruker'
_computing_data_reduction 'SAINT, Bruker'
_computing_molecular_graphics 'SHELXTL, Bruker'
_computing_publication_material 'Bruker SHELXTL'
_computing_structure_refinement 'SHELXL-97 (Sheldrick, 1997)'
_computing_structure_solution 'SIR97, CNR-IC'
_diffrn_ambient_temperature 100.0(1)
_diffrn_measured_fraction_theta_full 0.997
_diffrn_measured_fraction_theta_max 0.997
_diffrn_measurement_device_type 'Bruker SMART APEX II CCD Platform'
_diffrn_measurement_method 'area detector, \w scans per \f'
_diffrn_radiation_monochromator graphite
_diffrn_radiation_source 'fine-focus sealed tube'
_diffrn_radiation_type MoK\a
_diffrn_radiation_wavelength 0.71073
_diffrn_reflns_av_R_equivalents 0.0296
_diffrn_reflns_av_sigmaI/netI 0.0156
_diffrn_reflns_limit_h_max 21
_diffrn_reflns_limit_h_min -21
_diffrn_reflns_limit_k_max 21
_diffrn_reflns_limit_k_min -21
_diffrn_reflns_limit_l_max 25
_diffrn_reflns_limit_l_min -25
_diffrn_reflns_number 56647
_diffrn_reflns_theta_full 32.57
_diffrn_reflns_theta_max 32.57
_diffrn_reflns_theta_min 2.37
_exptl_absorpt_coefficient_mu 8.155
_exptl_absorpt_correction_T_max 0.2753
_exptl_absorpt_correction_T_min 0.2223
_exptl_absorpt_correction_type multi-scan
_exptl_absorpt_process_details 'SADABS, R. Blessing, Acta Cryst. (1995) 33'
_exptl_crystal_colour yellow-orange
_exptl_crystal_density_diffrn 1.915
_exptl_crystal_description block
_exptl_crystal_F_000 1856
_exptl_crystal_size_max 0.20
_exptl_crystal_size_mid 0.18
_exptl_crystal_size_min 0.16
_refine_diff_density_max 0.796
_refine_diff_density_min -0.885
_refine_diff_density_rms 0.103
_refine_ls_extinction_method none
_refine_ls_goodness_of_fit_ref 1.044
_refine_ls_hydrogen_treatment constr
_refine_ls_matrix_type full
_refine_ls_number_parameters 196
_refine_ls_number_reflns 6066
_refine_ls_number_restraints 0
_refine_ls_restrained_S_all 1.044
_refine_ls_R_factor_all 0.0197
_refine_ls_R_factor_gt 0.0152
_refine_ls_shift/su_max 0.003
_refine_ls_shift/su_mean 0.000
_refine_ls_structure_factor_coef Fsqd
_refine_ls_weighting_details 'calc w=1/[\s^2^(Fo^2^)+(0.0133P)^2^+2.8262P] where P=(Fo^2^+2Fc^2^)/3'
_refine_ls_weighting_scheme calc
_refine_ls_wR_factor_gt 0.0330
_refine_ls_wR_factor_ref 0.0342
_reflns_number_gt 5339
_reflns_number_total 6066
_reflns_threshold_expression >2sigma(I)
_cod_data_source_file ja802415h_si_002_02.cif
_cod_data_source_block jonll02=2'a
_cod_original_cell_volume 3337.1(12)
_cod_database_code 4108324

loop_
_symmetry_equiv_pos_as_xyz
'x, y, z'
'-x+1/2, -y, z+1/2'
'-x, y+1/2, -z+1/2'
'x+1/2, -y+1/2, -z'
'-x, -y, -z'
'x-1/2, y, -z-1/2'
'x, -y-1/2, z-1/2'
'-x-1/2, y-1/2, z'

loop_
_atom_site_label
_atom_site_type_symbol
_atom_site_fract_x
_atom_site_fract_y
_atom_site_fract_z
_atom_site_U_iso_or_equiv
_atom_site_adp_type
_atom_site_occupancy
_atom_site_symmetry_multiplicity
_atom_site_calc_flag
_atom_site_refinement_flags
Ir1 Ir 0.680434(4) 0.151724(4) 0.396529(3) 0.00908(2) Uani 1 1 d .
Cl1 Cl 0.51811(3) 0.19293(3) 0.41274(3) 0.01524(7) Uani 1 1 d .
N1 N 0.64507(10) 0.03983(10) 0.47293(8) 0.0126(2) Uani 1 1 d .
C1 C 0.63468(11) 0.05120(12) 0.31779(10) 0.0129(3) Uani 1 1 d .
C2 C 0.62724(13) 0.05699(13) 0.23383(10) 0.0174(3) Uani 1 1 d .
H2A H 0.6480 0.1126 0.2070 0.021 Uiso 1 1 calc R
C3 C 0.58977(13) -0.01766(13) 0.18927(11) 0.0202(3) Uani 1 1 d .
H3A H 0.5860 -0.0120 0.1325 0.024 Uiso 1 1 calc R
C4 C 0.55775(13) -0.10043(14) 0.22588(12) 0.0210(4) Uani 1 1 d .
H4A H 0.5337 -0.1511 0.1944 0.025 Uiso 1 1 calc R
C5 C 0.56155(12) -0.10766(13) 0.30901(12) 0.0184(3) Uani 1 1 d .
H5A H 0.5386 -0.1628 0.3353 0.022 Uiso 1 1 calc R
C6 C 0.59967(11) -0.03274(11) 0.35373(10) 0.0137(3) Uani 1 1 d .
C7 C 0.60590(11) -0.03306(12) 0.44024(10) 0.0141(3) Uani 1 1 d .
H7A H 0.5824 -0.0842 0.4715 0.017 Uiso 1 1 calc R
C8 C 0.65153(13) 0.04659(13) 0.56029(10) 0.0177(3) Uani 1 1 d .
H8A H 0.6200 -0.0080 0.5848 0.027 Uiso 1 1 calc R
H8B H 0.6212 0.1052 0.5784 0.027 Uiso 1 1 calc R
H8C H 0.7178 0.0471 0.5764 0.027 Uiso 1 1 calc R
C9 C 0.72323(11) 0.30404(11) 0.41055(10) 0.0130(3) Uani 1 1 d .
C10 C 0.73985(11) 0.26886(11) 0.32983(9) 0.0126(3) Uani 1 1 d .
C11 C 0.80813(11) 0.19360(12) 0.33584(10) 0.0125(3) Uani 1 1 d .
C12 C 0.82862(11) 0.17993(11) 0.42013(10) 0.0115(3) Uani 1 1 d .
C13 C 0.77636(11) 0.25007(12) 0.46571(10) 0.0126(3) Uani 1 1 d .
C14 C 0.66066(12) 0.38579(12) 0.42993(11) 0.0172(3) Uani 1 1 d .
H14A H 0.6917 0.4450 0.4143 0.026 Uiso 1 1 calc R
H14B H 0.6479 0.3867 0.4878 0.026 Uiso 1 1 calc R
H14C H 0.6013 0.3793 0.4004 0.026 Uiso 1 1 calc R
C15 C 0.70323(13) 0.31523(13) 0.25517(11) 0.0184(3) Uani 1 1 d .
H15A H 0.7424 0.3703 0.2421 0.028 Uiso 1 1 calc R
H15B H 0.6382 0.3359 0.2640 0.028 Uiso 1 1 calc R
H15C H 0.7051 0.2699 0.2106 0.028 Uiso 1 1 calc R
C16 C 0.85515(13) 0.14303(13) 0.26759(10) 0.0181(3) Uani 1 1 d .
H16A H 0.9127 0.1770 0.2525 0.027 Uiso 1 1 calc R
H16B H 0.8124 0.1407 0.2214 0.027 Uiso 1 1 calc R
H16C H 0.8711 0.0784 0.2842 0.027 Uiso 1 1 calc R
C17 C 0.90411(12) 0.11783(13) 0.45456(11) 0.0179(3) Uani 1 1 d .
H17A H 0.9584 0.1568 0.4695 0.027 Uiso 1 1 calc R
H17B H 0.9233 0.0709 0.4143 0.027 Uiso 1 1 calc R
H17C H 0.8800 0.0852 0.5023 0.027 Uiso 1 1 calc R
C18 C 0.78018(13) 0.26480(13) 0.55485(10) 0.0173(3) Uani 1 1 d .
H18A H 0.8260 0.3146 0.5673 0.026 Uiso 1 1 calc R
H18B H 0.7991 0.2056 0.5811 0.026 Uiso 1 1 calc R
H18C H 0.7180 0.2838 0.5744 0.026 Uiso 1 1 calc R

loop_
_atom_site_aniso_label
_atom_site_aniso_U_11
_atom_site_aniso_U_22
_atom_site_aniso_U_33
_atom_site_aniso_U_23
_atom_site_aniso_U_13
_atom_site_aniso_U_12
Ir1 0.00865(3) 0.01001(3) 0.00859(3) -0.00018(2) 0.00025(2) -0.00073(2)
Cl1 0.01010(16) 0.01430(17) 0.02131(18) 0.00236(14) 0.00105(13) 0.00083(13)
N1 0.0108(6) 0.0139(6) 0.0130(6) 0.0020(5) 0.0007(5) 0.0011(5)
C1 0.0109(7) 0.0147(7) 0.0131(7) -0.0016(6) -0.0003(5) 0.0007(6)
C2 0.0176(8) 0.0205(8) 0.0141(7) -0.0026(6) -0.0013(6) 0.0003(6)
C3 0.0176(8) 0.0267(9) 0.0164(8) -0.0082(7) -0.0052(7) 0.0038(7)
C4 0.0152(8) 0.0212(8) 0.0266(9) -0.0112(7) -0.0058(7) 0.0021(6)
C5 0.0127(7) 0.0152(8) 0.0273(9) -0.0046(7) -0.0012(7) 0.0011(6)
C6 0.0110(7) 0.0128(7) 0.0172(7) -0.0024(6) -0.0004(6) -0.0003(5)
C7 0.0112(7) 0.0128(7) 0.0183(7) 0.0026(6) 0.0009(6) 0.0011(5)
C8 0.0203(8) 0.0199(8) 0.0129(7) 0.0028(6) 0.0008(6) -0.0018(7)
C9 0.0112(7) 0.0108(7) 0.0170(7) -0.0008(5) 0.0008(6) -0.0021(5)
C10 0.0122(7) 0.0133(7) 0.0122(6) 0.0018(5) 0.0016(5) -0.0023(5)
C11 0.0113(7) 0.0136(7) 0.0126(7) 0.0000(5) 0.0024(5) -0.0012(5)
C12 0.0092(7) 0.0116(6) 0.0138(7) -0.0001(5) -0.0001(5) -0.0014(5)
C13 0.0112(7) 0.0134(7) 0.0134(7) -0.0022(6) 0.0000(5) -0.0026(6)
C14 0.0150(8) 0.0135(7) 0.0232(8) -0.0024(6) 0.0012(6) 0.0008(6)
C15 0.0188(8) 0.0201(8) 0.0163(8) 0.0052(6) -0.0003(6) -0.0006(7)
C16 0.0169(8) 0.0215(8) 0.0160(8) -0.0031(6) 0.0054(6) 0.0010(6)
C17 0.0143(7) 0.0167(8) 0.0229(8) 0.0009(6) -0.0036(6) 0.0012(6)
C18 0.0169(8) 0.0224(8) 0.0126(7) -0.0022(6) -0.0009(6) -0.0038(6)

loop_
_atom_type_symbol
_atom_type_description
_atom_type_scat_dispersion_real
_atom_type_scat_dispersion_imag
_atom_type_scat_source
C C 0.0033 0.0016 'International Tables Vol C Tables 4.2.6.8 and 6.1.1.4'
H H 0.0000 0.0000 'International Tables Vol C Tables 4.2.6.8 and 6.1.1.4'
N N 0.0061 0.0033 'International Tables Vol C Tables 4.2.6.8 and 6.1.1.4'
Cl Cl 0.1484 0.1585 'International Tables Vol C Tables 4.2.6.8 and 6.1.1.4'
Ir Ir -1.4442 7.9887 'International Tables Vol C Tables 4.2.6.8 and 6.1.1.4'

loop_
_geom_angle_atom_site_label_1
_geom_angle_atom_site_label_2
_geom_angle_atom_site_label_3
_geom_angle
C1 Ir1 N1 77.77(6)
C1 Ir1 C11 99.11(6)
N1 Ir1 C11 133.93(6)
C1 Ir1 C10 109.08(6)
N1 Ir1 C10 169.79(6)
C11 Ir1 C10 38.98(6)
C1 Ir1 C12 123.47(6)
N1 Ir1 C12 105.13(6)
C11 Ir1 C12 38.90(6)
C10 Ir1 C12 64.87(6)
C1 Ir1 C9 145.04(6)
N1 Ir1 C9 136.51(6)
C11 Ir1 C9 63.83(6)
C10 Ir1 C9 38.38(6)
C12 Ir1 C9 62.91(6)
C1 Ir1 C13 161.32(6)
N1 Ir1 C13 107.42(6)
C11 Ir1 C13 64.09(6)
C10 Ir1 C13 63.67(6)
C12 Ir1 C13 38.10(6)
C9 Ir1 C13 36.51(6)
C1 Ir1 Cl1 86.20(5)
N1 Ir1 Cl1 83.28(4)
C11 Ir1 Cl1 142.76(5)
C10 Ir1 Cl1 104.39(5)
C12 Ir1 Cl1 150.08(4)
C9 Ir1 Cl1 90.98(4)
C13 Ir1 Cl1 112.02(4)
C7 N1 C8 119.96(14)
C7 N1 Ir1 116.74(11)
C8 N1 Ir1 122.79(11)
C2 C1 C6 116.25(15)
C2 C1 Ir1 128.57(13)
C6 C1 Ir1 115.01(11)
C3 C2 C1 120.95(17)
C3 C2 H2A 119.5
C1 C2 H2A 119.5
C4 C3 C2 121.71(17)
C4 C3 H3A 119.1
C2 C3 H3A 119.1
C5 C4 C3 118.98(16)
C5 C4 H4A 120.5
C3 C4 H4A 120.5
C4 C5 C6 119.25(17)
C4 C5 H5A 120.4
C6 C5 H5A 120.4
C5 C6 C1 122.83(16)
C5 C6 C7 123.45(16)
C1 C6 C7 113.72(14)
N1 C7 C6 116.42(15)
N1 C7 H7A 121.8
C6 C7 H7A 121.8
N1 C8 H8A 109.5
N1 C8 H8B 109.5
H8A C8 H8B 109.5
N1 C8 H8C 109.5
H8A C8 H8C 109.5
H8B C8 H8C 109.5
C13 C9 C10 109.27(14)
C13 C9 C14 126.56(15)
C10 C9 C14 124.15(15)
C13 C9 Ir1 72.32(9)
C10 C9 Ir1 67.70(9)
C14 C9 Ir1 126.92(12)
C11 C10 C9 107.29(14)
C11 C10 C15 127.83(15)
C9 C10 C15 124.18(15)
C11 C10 Ir1 70.40(9)
C9 C10 Ir1 73.92(9)
C15 C10 Ir1 128.60(12)
C10 C11 C12 107.53(14)
C10 C11 C16 126.75(15)
C12 C11 C16 125.58(15)
C10 C11 Ir1 70.61(9)
C12 C11 Ir1 71.29(9)
C16 C11 Ir1 126.80(12)
C11 C12 C13 108.23(14)
C11 C12 C17 126.37(15)
C13 C12 C17 124.42(15)
C11 C12 Ir1 69.81(9)
C13 C12 Ir1 73.97(9)
C17 C12 Ir1 130.85(12)
C9 C13 C12 107.58(14)
C9 C13 C18 126.01(15)
C12 C13 C18 126.38(15)
C9 C13 Ir1 71.18(9)
C12 C13 Ir1 67.92(9)
C18 C13 Ir1 127.66(11)
C9 C14 H14A 109.5
C9 C14 H14B 109.5
H14A C14 H14B 109.5
C9 C14 H14C 109.5
H14A C14 H14C 109.5
H14B C14 H14C 109.5
C10 C15 H15A 109.5
C10 C15 H15B 109.5
H15A C15 H15B 109.5
C10 C15 H15C 109.5
H15A C15 H15C 109.5
H15B C15 H15C 109.5
C11 C16 H16A 109.5
C11 C16 H16B 109.5
H16A C16 H16B 109.5
C11 C16 H16C 109.5
H16A C16 H16C 109.5
H16B C16 H16C 109.5
C12 C17 H17A 109.5
C12 C17 H17B 109.5
H17A C17 H17B 109.5
C12 C17 H17C 109.5
H17A C17 H17C 109.5
H17B C17 H17C 109.5
C13 C18 H18A 109.5
C13 C18 H18B 109.5
H18A C18 H18B 109.5
C13 C18 H18C 109.5
H18A C18 H18C 109.5
H18B C18 H18C 109.5

loop_
_geom_bond_atom_site_label_1
_geom_bond_atom_site_label_2
_geom_bond_distance
Ir1 C1 2.0374(16)
Ir1 N1 2.0884(14)
Ir1 C11 2.1596(16)
Ir1 C10 2.1625(16)
Ir1 C12 2.1795(16)
Ir1 C9 2.2457(16)
Ir1 C13 2.2605(16)
Ir1 Cl1 2.3950(6)
N1 C7 1.290(2)
N1 C8 1.459(2)
C1 C2 1.403(2)
C1 C6 1.417(2)
C2 C3 1.394(2)
C2 H2A 0.9500
C3 C4 1.394(3)
C3 H3A 0.9500
C4 C5 1.388(3)
C4 H4A 0.9500
C5 C6 1.402(2)
C5 H5A 0.9500
C6 C7 1.442(2)
C7 H7A 0.9500
C8 H8A 0.9800
C8 H8B 0.9800
C8 H8C 0.9800
C9 C13 1.412(2)
C9 C10 1.451(2)
C9 C14 1.492(2)
C10 C11 1.442(2)
C10 C15 1.497(2)
C11 C12 1.445(2)
C11 C16 1.498(2)
C12 C13 1.451(2)
C12 C17 1.499(2)
C13 C18 1.499(2)
C14 H14A 0.9800
C14 H14B 0.9800
C14 H14C 0.9800
C15 H15A 0.9800
C15 H15B 0.9800
C15 H15C 0.9800
C16 H16A 0.9800
C16 H16B 0.9800
C16 H16C 0.9800
C17 H17A 0.9800
C17 H17B 0.9800
C17 H17C 0.9800
C18 H18A 0.9800
C18 H18B 0.9800
C18 H18C 0.9800

loop_
_geom_torsion_atom_site_label_1
_geom_torsion_atom_site_label_2
_geom_torsion_atom_site_label_3
_geom_torsion_atom_site_label_4
_geom_torsion
C1 Ir1 N1 C7 -5.48(12)
C11 Ir1 N1 C7 -96.40(13)
C10 Ir1 N1 C7 -138.6(3)
C12 Ir1 N1 C7 -127.21(12)
C9 Ir1 N1 C7 166.38(11)
C13 Ir1 N1 C7 -166.91(12)
Cl1 Ir1 N1 C7 82.07(12)
C1 Ir1 N1 C8 -177.28(14)
C11 Ir1 N1 C8 91.80(14)
C10 Ir1 N1 C8 49.6(4)
C12 Ir1 N1 C8 60.99(14)
C9 Ir1 N1 C8 -5.42(17)
C13 Ir1 N1 C8 21.29(14)
Cl1 Ir1 N1 C8 -89.73(13)
N1 Ir1 C1 C2 178.84(16)
C11 Ir1 C1 C2 -47.99(16)
C10 Ir1 C1 C2 -9.02(17)
C12 Ir1 C1 C2 -80.97(17)
C9 Ir1 C1 C2 8.6(2)
C13 Ir1 C1 C2 -72.8(3)
Cl1 Ir1 C1 C2 94.90(15)
N1 Ir1 C1 C6 3.81(12)
C11 Ir1 C1 C6 136.98(12)
C10 Ir1 C1 C6 175.95(12)
C12 Ir1 C1 C6 104.00(12)
C9 Ir1 C1 C6 -166.39(11)
C13 Ir1 C1 C6 112.2(2)
Cl1 Ir1 C1 C6 -80.13(12)
C6 C1 C2 C3 -1.8(2)
Ir1 C1 C2 C3 -176.77(13)
C1 C2 C3 C4 0.4(3)
C2 C3 C4 C5 1.4(3)
C3 C4 C5 C6 -1.7(3)
C4 C5 C6 C1 0.2(3)
C4 C5 C6 C7 179.38(16)
C2 C1 C6 C5 1.5(2)
Ir1 C1 C6 C5 177.17(13)
C2 C1 C6 C7 -177.73(15)
Ir1 C1 C6 C7 -2.06(18)
C8 N1 C7 C6 178.05(15)
Ir1 N1 C7 C6 6.00(19)
C5 C6 C7 N1 178.16(16)
C1 C6 C7 N1 -2.6(2)
C1 Ir1 C9 C13 -147.84(11)
N1 Ir1 C9 C13 46.14(13)
C11 Ir1 C9 C13 -81.11(10)
C10 Ir1 C9 C13 -120.34(14)
C12 Ir1 C9 C13 -37.37(9)
Cl1 Ir1 C9 C13 127.39(9)
C1 Ir1 C9 C10 -27.50(15)
N1 Ir1 C9 C10 166.48(9)
C11 Ir1 C9 C10 39.24(9)
C12 Ir1 C9 C10 82.97(10)
C13 Ir1 C9 C10 120.34(14)
Cl1 Ir1 C9 C10 -112.26(9)
C1 Ir1 C9 C14 89.30(17)
N1 Ir1 C9 C14 -76.72(17)
C11 Ir1 C9 C14 156.04(17)
C10 Ir1 C9 C14 116.80(18)
C12 Ir1 C9 C14 -160.23(17)
C13 Ir1 C9 C14 -122.86(19)
Cl1 Ir1 C9 C14 4.54(14)
C13 C9 C10 C11 -2.33(18)
C14 C9 C10 C11 176.66(15)
Ir1 C9 C10 C11 -62.91(11)
C13 C9 C10 C15 -173.33(15)
C14 C9 C10 C15 5.7(3)
Ir1 C9 C10 C15 126.09(16)
C13 C9 C10 Ir1 60.58(12)
C14 C9 C10 Ir1 -120.43(16)
C1 Ir1 C10 C11 -80.73(10)
N1 Ir1 C10 C11 50.3(4)
C12 Ir1 C10 C11 38.11(9)
C9 Ir1 C10 C11 115.53(13)
C13 Ir1 C10 C11 80.58(10)
Cl1 Ir1 C10 C11 -171.67(8)
C1 Ir1 C10 C9 163.74(9)
N1 Ir1 C10 C9 -65.3(3)
C11 Ir1 C10 C9 -115.53(13)
C12 Ir1 C10 C9 -77.42(10)
C13 Ir1 C10 C9 -34.95(9)
Cl1 Ir1 C10 C9 72.80(9)
C1 Ir1 C10 C15 42.55(16)
N1 Ir1 C10 C15 173.5(3)
C11 Ir1 C10 C15 123.28(19)
C12 Ir1 C10 C15 161.39(17)
C9 Ir1 C10 C15 -121.19(19)
C13 Ir1 C10 C15 -156.14(17)
Cl1 Ir1 C10 C15 -48.39(15)
C9 C10 C11 C12 3.13(18)
C15 C10 C11 C12 173.70(16)
Ir1 C10 C11 C12 -62.11(11)
C9 C10 C11 C16 -172.78(16)
C15 C10 C11 C16 -2.2(3)
Ir1 C10 C11 C16 121.99(17)
C9 C10 C11 Ir1 65.24(11)
C15 C10 C11 Ir1 -124.19(17)
C1 Ir1 C11 C10 109.15(10)
N1 Ir1 C11 C10 -169.09(9)
C12 Ir1 C11 C10 -117.15(13)
C9 Ir1 C11 C10 -38.63(9)
C13 Ir1 C11 C10 -79.43(10)
Cl1 Ir1 C11 C10 13.42(13)
C1 Ir1 C11 C12 -133.70(10)
N1 Ir1 C11 C12 -51.94(12)
C10 Ir1 C11 C12 117.15(13)
C9 Ir1 C11 C12 78.52(10)
C13 Ir1 C11 C12 37.72(9)
Cl1 Ir1 C11 C12 130.57(8)
C1 Ir1 C11 C16 -12.77(16)
N1 Ir1 C11 C16 68.98(17)
C10 Ir1 C11 C16 -121.93(19)
C12 Ir1 C11 C16 120.92(19)
C9 Ir1 C11 C16 -160.55(17)
C13 Ir1 C11 C16 158.64(17)
Cl1 Ir1 C11 C16 -108.51(14)
C10 C11 C12 C13 -2.81(18)
C16 C11 C12 C13 173.16(15)
Ir1 C11 C12 C13 -64.48(11)
C10 C11 C12 C17 -171.85(15)
C16 C11 C12 C17 4.1(3)
Ir1 C11 C12 C17 126.48(17)
C10 C11 C12 Ir1 61.67(11)
C16 C11 C12 Ir1 -122.36(17)
C1 Ir1 C12 C11 58.85(11)
N1 Ir1 C12 C11 144.02(9)
C10 Ir1 C12 C11 -38.19(9)
C9 Ir1 C12 C11 -81.08(10)
C13 Ir1 C12 C11 -116.90(13)
Cl1 Ir1 C12 C11 -112.86(10)
C1 Ir1 C12 C13 175.76(9)
N1 Ir1 C12 C13 -99.07(10)
C11 Ir1 C12 C13 116.90(13)
C10 Ir1 C12 C13 78.71(10)
C9 Ir1 C12 C13 35.82(9)
Cl1 Ir1 C12 C13 4.04(15)
C1 Ir1 C12 C17 -62.30(18)
N1 Ir1 C12 C17 22.87(17)
C11 Ir1 C12 C17 -121.15(19)
C10 Ir1 C12 C17 -159.34(18)
C9 Ir1 C12 C17 157.77(18)
C13 Ir1 C12 C17 121.9(2)
Cl1 Ir1 C12 C17 125.99(14)
C10 C9 C13 C12 0.59(18)
C14 C9 C13 C12 -178.37(16)
Ir1 C9 C13 C12 58.36(11)
C10 C9 C13 C18 178.85(15)
C14 C9 C13 C18 -0.1(3)
Ir1 C9 C13 C18 -123.38(16)
C10 C9 C13 Ir1 -57.77(11)
C14 C9 C13 Ir1 123.27(17)
C11 C12 C13 C9 1.37(18)
C17 C12 C13 C9 170.68(15)
Ir1 C12 C13 C9 -60.41(11)
C11 C12 C13 C18 -176.88(15)
C17 C12 C13 C18 -7.6(3)
Ir1 C12 C13 C18 121.34(16)
C11 C12 C13 Ir1 61.79(11)
C17 C12 C13 Ir1 -128.91(16)
C1 Ir1 C13 C9 107.7(2)
N1 Ir1 C13 C9 -148.66(9)
C11 Ir1 C13 C9 80.35(10)
C10 Ir1 C13 C9 36.72(9)
C12 Ir1 C13 C9 118.86(13)
Cl1 Ir1 C13 C9 -58.97(10)
C1 Ir1 C13 C12 -11.1(2)
N1 Ir1 C13 C12 92.48(10)
C11 Ir1 C13 C12 -38.51(9)
C10 Ir1 C13 C12 -82.14(10)
C9 Ir1 C13 C12 -118.86(13)
Cl1 Ir1 C13 C12 -177.82(8)
C1 Ir1 C13 C18 -130.8(2)
N1 Ir1 C13 C18 -27.22(16)
C11 Ir1 C13 C18 -158.21(17)
C10 Ir1 C13 C18 158.15(17)
C12 Ir1 C13 C18 -119.70(19)
C9 Ir1 C13 C18 121.44(19)
Cl1 Ir1 C13 C18 62.47(15)
